data_2005959
loop_
_publ_author_name
'Yilmaz, V. T.'
'\.I\,cbudak, H.'
'Howie, R. A.'

_publ_section_title
;
 Bis[tris(2-hydroxyethyl)ammonium] Hexachloroplatinate(IV)
;
_journal_issue 3
_journal_name_full 'Acta Crystallographica Section C'
_journal_page_first 294
_journal_page_last 296
_journal_paper_doi 10.1107/S0108270196011341
_journal_volume 53
_journal_year 1997
_chemical_formula_iupac '(C6 H16 N O3)2 [Pt Cl6]'
_chemical_formula_moiety '2C6 H16 N O3 1+ , Pt Cl6 2-'
_chemical_formula_sum 'C12 H32 Cl6 N2 O6 Pt'
_chemical_formula_weight 708.21
_space_group_IT_number 14
_symmetry_cell_setting monoclinic
_symmetry_space_group_name_Hall '-P 2yn'
_symmetry_space_group_name_H-M 'P 1 21/n 1'
_atom_type_scat_source IntTabIV
_cell_angle_alpha 90.
_cell_angle_beta 102.90(4)
_cell_angle_gamma 90.
_cell_formula_units_Z 2
_cell_length_a 7.570(3)
_cell_length_b 13.670(6)
_cell_length_c 11.560(5)
_cell_measurement_reflns_used 14
_cell_measurement_temperature 298
_cell_measurement_theta_max 12
_cell_measurement_theta_min 10
_cell_volume 1166.1(9)
_computing_cell_refinement
;
NICOLET P3 software
;
_computing_data_collection
;
NICOLET P3 software
;
_computing_data_reduction
;
RDNIC (Howie, 1980)
;
_computing_molecular_graphics
;
ORTEX (McArdle, 1994); PLOTAID (Cradwick, 1980)
;
_computing_structure_refinement
;
SHELX76 (Sheldrick, 1976)
;
_computing_structure_solution
;
SHELXS86 (Sheldrick, 1990)
;
_diffrn_measurement_device 'Nicolet P3'
_diffrn_measurement_method '\q/2\q scans'
_diffrn_radiation_type MoK\a
_diffrn_radiation_wavelength 0.71073
_diffrn_reflns_av_R_equivalents 0.020
_diffrn_reflns_limit_h_max 8
_diffrn_reflns_limit_h_min -9
_diffrn_reflns_limit_k_max 16
_diffrn_reflns_limit_k_min 0
_diffrn_reflns_limit_l_max 13
_diffrn_reflns_limit_l_min 0
_diffrn_reflns_number 2319
_diffrn_reflns_theta_max 25
_diffrn_standards_decay_% '2.2 and 2.8'
_diffrn_standards_interval_time 50
_diffrn_standards_number 2
_exptl_absorpt_coefficient_mu 6.8026
_exptl_absorpt_correction_T_max 0.2261
_exptl_absorpt_correction_T_min 0.1373
_exptl_absorpt_correction_type '\y scans (North, Phillips & Mathews, 1968)'
_exptl_crystal_colour yellow-orange
_exptl_crystal_density_diffrn 2.017
_exptl_crystal_density_method none
_exptl_crystal_description tabular
_exptl_crystal_size_max 0.4
_exptl_crystal_size_mid 0.3
_exptl_crystal_size_min 0.14
_refine_diff_density_max 0.8
_refine_diff_density_min -1.1
_refine_ls_extinction_method none
_refine_ls_goodness_of_fit_obs 2.02
_refine_ls_hydrogen_treatment 'H atoms, see text'
_refine_ls_number_parameters 139
_refine_ls_number_reflns 1493
_refine_ls_R_factor_obs 0.029
_refine_ls_shift/esd_max '0.05, but as high as 0.49 for U~11~ of O(1) and 0.86 for x of H(O1)'
_refine_ls_structure_factor_coef F
_refine_ls_weighting_details w=1/\s^2^(F)
_refine_ls_weighting_scheme calc
_refine_ls_wR_factor_obs 0.024
_reflns_number_observed 1493
_reflns_number_total 1861
_reflns_observed_criterion F>4\s(F)
_cod_data_source_file ab1374.cif
_cod_data_source_block ab1374a
_cod_depositor_comments
;
The following automatic conversions were performed:

'_refine_ls_weighting_scheme' value ' w=1/\s^2^(F)' was changed to
'calc'. New tag '_refine_ls_weighting_details' was created. The value
of the new tag was set to 'w=1/\s^2^(F)'.

Automatic conversion script
Id: cif_fix_values 3143 2015-03-26 13:38:13Z robertas 
;
_cod_original_cell_volume 1166.0(9)
_cod_original_sg_symbol_H-M 'P 21/n'
_cod_database_code 2005959

loop_
_symmetry_equiv_pos_as_xyz
x,y,z
1/2+x,1/2-y,1/2+z
-x,-y,-z
1/2-x,1/2+y,1/2-z

loop_
_atom_site_aniso_label
_atom_site_aniso_U_11
_atom_site_aniso_U_12
_atom_site_aniso_U_13
_atom_site_aniso_U_22
_atom_site_aniso_U_23
_atom_site_aniso_U_33
Pt .0414(2) .0006(2) .0089(1) .0209(2) .0022(3) .0209(2)
Cl(1) .061(1) .0086(7) .0110(9) .0312(8) .0081(8) .0303(9)
Cl(2) .098(2) .0000(8) .034(1) .0342(9) .017(1) .039(1)
Cl(3) .059(1) .013(1) .001(1) .064(1) -.020(1) .051(1)
O(1) .066(4) .002(2) .003(3) .034(2) .006(2) .034(3)
O(2) .048(3) -.004(2) -.004(3) .037(3) .008(3) .028(3)
O(3) .061(4) .011(2) .013(3) .039(3) .012(3) .040(3)
N .035(3) .002(2) -.001(3) .021(3) .001(3) .024(3)
C(1) .035(4) .000(3) .013(3) .030(3) .007(3) .034(4)
C(2) .052(5) -.002(3) .013(4) .033(4) -.001(3) .035(4)
C(3) .041(4) .002(3) -.002(3) .029(3) .003(3) .029(4)
C(4) .038(4) .003(3) .001(3) .040(4) .001(3) .028(4)
C(5) .039(4) -.007(3) .005(3) .029(3) -.004(3) .030(4)
C(6) .043(4) -.004(3) -.001(3) .045(4) .011(4) .025(4)

loop_
_atom_site_label
_atom_site_fract_x
_atom_site_fract_y
_atom_site_fract_z
_atom_site_U_iso_or_equiv
Pt .0 .0 .0 .0274(1)
Cl(1) .0938(3) -.1212(1) .1400(2) .0405(6)
Cl(2) -.0922(3) .0936(1) .1430(2) .0543(7)
Cl(3) -.2841(3) -.0723(2) -.0531(2) .0599(7)
O(1) .1981(8) .5357(4) .1417(4) .046(2)
O(2) .6331(7) .5914(3) .0514(4) .040(2)
O(3) .2087(8) .7257(4) -.3217(5) .046(2)
N .2463(8) .6164(4) -.0712(5) .028(2)
C(1) .0941(9) .6466(4) -.0145(5) .032(2)
C(2) .1495(10) .6350(4) .1183(6) .040(2)
C(3) .3930(9) .6932(4) -.0580(6) .035(2)
C(4) .5751(9) .6486(5) -.0532(6) .035(2)
C(5) .1792(9) .5824(4) -.1987(5) .033(2)
C(6) .0882(9) .6594(4) -.2835(6) .039(2)
H(O1) .2594(105) .5349(55) .1919(54) ?
H(O2) .6613(98) .6290(50) .1095(61) ?
H(O3) .2679(103) .6977(53) -.3493(68) ?
H(N) .3008(97) .5630(49) -.0333(60) ?
H1A -.0089 .6068 -.0443 ?
H1B .0645 .7132 -.0330 ?
H2A .0513 .6515 .1533 ?
H2B .2499 .6762 .1496 ?
H3A .3969 .7285 .0133 ?
H3B .3651 .7368 -.1236 ?
H4A .6607 .6993 -.0539 ?
H4B .5681 .6080 -.1208 ?
H5A .0950 .5309 -.1989 ?
H5B .2802 .5584 -.2263 ?
H6A .0106 .6961 -.2456 ?
H6B .0181 .6277 -.3515 ?

loop_
_geom_angle_atom_site_label_1
_geom_angle_atom_site_label_2
_geom_angle_atom_site_label_3
_geom_angle_site_symmetry_1
_geom_angle
_geom_angle_publ_flag
Cl(2) Pt Cl(1) . 89.46(7) yes
Cl(1) Pt Cl(1) 3 180 no
Cl(3) Pt Cl(1) 3 89.91(7) yes
Cl(2) Pt Cl(2) 3 180 no
Cl(3) Pt Cl(3) 3 180 no
C(5) N C(1) . 112.7(5) yes
C(2) C(1) N . 110.6(5) yes
C(4) C(3) N . 111.7(5) yes
C(6) C(5) N . 115.1(5) yes
Cl(3) Pt Cl(1) . 90.09(7) yes
Cl(2) Pt Cl(1) 3 90.54(7) yes
Cl(3) Pt Cl(2) . 90.84(7) yes
Cl(3) Pt Cl(2) 3 89.16(7) yes
C(3) N C(1) . 112.2(5) yes
C(5) N C(3) . 113.3(5) yes
C(1) C(2) O(1) . 107.3(5) yes
C(3) C(4) O(2) . 111.2(5) yes
C(5) C(6) O(3) . 114.7(6) yes
C(1) N H(N) . 108(4) no
C(3) N H(N) . 105(4) no
C(5) N H(N) . 104(4) no
C(2) O(1) H(O1) . 107(6) no
C(4) O(2) H(O2) . 109(5) no
C(6) O(3) H(O3) . 108(6) no

loop_
_geom_bond_atom_site_label_1
_geom_bond_site_symmetry_1
_geom_bond_atom_site_label_2
_geom_bond_site_symmetry_2
_geom_bond_distance
_geom_bond_publ_flag
Cl(1) . Pt . 2.314(2) yes
Cl(3) . Pt . 2.321(2) yes
C(4) . O(2) . 1.425(7) yes
C(1) . N . 1.510(8) yes
C(5) . N . 1.514(7) yes
C(4) . C(3) . 1.497(7) yes
Cl(2) . Pt . 2.318(2) yes
C(2) . O(1) . 1.416(8) yes
C(6) . O(3) . 1.424(8) yes
C(3) . N . 1.511(8) yes
C(2) . C(1) . 1.506(8) yes
C(6) . C(5) . 1.496(8) yes
H(N) . N . .90(7) no
H(O1) . O(1) . .66(7) no
H(O2) . O(2) . .84(7) no
H(O3) . O(3) . .72(8) no
